data_4106232
loop_
_publ_author_name
'Vincent N. G. Lindsay'
'Cyril Nicolas'
'Andr\'e B. Charette'

_publ_section_title
;
 Asymmetric Rh(II)-Catalyzed Cyclopropanation of Alkenes with Diacceptor
 Diazo Compounds: p-Methoxyphenyl Ketone as a General Stereoselectivity
 Controlling Group
;
_journal_name_full 'Journal of the American Chemical Society'
_journal_page_first 8972
_journal_page_last 8981
_journal_paper_doi 10.1021/ja201237j
_journal_volume 133
_journal_year 2011
_chemical_absolute_configuration rmad
_chemical_compound_source 'Synthesized by the authors. See text'
_chemical_formula_moiety 'C19 H18 O4'
_chemical_formula_sum 'C19 H18 O4'
_chemical_formula_weight 310.33
_chemical_name_systematic
; 
 ? 
;
_space_group_IT_number 4
_symmetry_cell_setting monoclinic
_symmetry_space_group_name_Hall 'P 2yb'
_symmetry_space_group_name_H-M 'P 1 21 1'
_atom_sites_solution_hydrogens geom
_atom_sites_solution_primary direct
_atom_sites_solution_secondary difmap
_audit_creation_method SHELXL-97
_cell_angle_alpha 90
_cell_angle_beta 91.981(1)
_cell_angle_gamma 90
_cell_formula_units_Z 2
_cell_length_a 7.9911(1)
_cell_length_b 5.5915(1)
_cell_length_c 17.4447(3)
_cell_measurement_reflns_used 7182
_cell_measurement_temperature 150
_cell_measurement_theta_max 71.87
_cell_measurement_theta_min 2.53
_cell_volume 779.00(2)
_computing_cell_refinement 'SAINT V7.68A(Bruker AXS, )'
_computing_data_collection 'APEX2  (Bruker AXS, 1)'
_computing_data_reduction 'SAINT V7.68A(Bruker AXS, )'
_computing_molecular_graphics 'SHELXTL v6.12 (Bruker AXS, 2001)'
_computing_publication_material 'UdMX (Maris, 2004)'
_computing_structure_refinement 'SHELXL97 (Sheldrick, 2008)'
_computing_structure_solution 'SHELXS97 (Sheldrick, 2008)'
_diffrn_ambient_temperature 150
_diffrn_detector_area_resol_mean 5.5
_diffrn_measured_fraction_theta_full 0.977
_diffrn_measured_fraction_theta_max 0.977
_diffrn_measurement_device_type 'Bruker Smart 6000'
_diffrn_measurement_method \w
_diffrn_radiation_monochromator 'Montel 200 optics'
_diffrn_radiation_source 'Rotating Anode'
_diffrn_radiation_type CuK\a
_diffrn_radiation_wavelength 1.54178
_diffrn_reflns_av_R_equivalents 0.031
_diffrn_reflns_av_sigmaI/netI 0.0263
_diffrn_reflns_limit_h_max 9
_diffrn_reflns_limit_h_min -9
_diffrn_reflns_limit_k_max 6
_diffrn_reflns_limit_k_min -6
_diffrn_reflns_limit_l_max 21
_diffrn_reflns_limit_l_min -21
_diffrn_reflns_number 10190
_diffrn_reflns_theta_full 72.73
_diffrn_reflns_theta_max 72.73
_diffrn_reflns_theta_min 2.53
_exptl_absorpt_coefficient_mu 0.754
_exptl_absorpt_correction_T_max 0.9703
_exptl_absorpt_correction_T_min 0.8490
_exptl_absorpt_correction_type multi-scan
_exptl_absorpt_process_details 'Sadabs (Sheldrick, 2008)'
_exptl_crystal_colour Colorless
_exptl_crystal_density_diffrn 1.323
_exptl_crystal_description PLATE
_exptl_crystal_F_000 328
_exptl_crystal_size_max 0.24
_exptl_crystal_size_mid 0.14
_exptl_crystal_size_min 0.04
_refine_diff_density_max 0.168
_refine_diff_density_min -0.239
_refine_diff_density_rms 0.046
_refine_ls_abs_structure_details 'Flack H D (1983), 1134 Friedel Pairs'
_refine_ls_abs_structure_Flack -0.03(16)
_refine_ls_extinction_coef 0.036(2)
_refine_ls_extinction_expression Fc^*^=kFc[1+0.001xFc^2^\l^3^/sin(2\q)]^-1/4^
_refine_ls_extinction_method SHELXL
_refine_ls_goodness_of_fit_ref 1.079
_refine_ls_hydrogen_treatment constr
_refine_ls_matrix_type full
_refine_ls_number_parameters 211
_refine_ls_number_reflns 2839
_refine_ls_number_restraints 1
_refine_ls_restrained_S_all 1.079
_refine_ls_R_factor_all 0.0358
_refine_ls_R_factor_gt 0.0343
_refine_ls_shift/su_max 0.001
_refine_ls_shift/su_mean 0.000
_refine_ls_structure_factor_coef Fsqd
_refine_ls_weighting_details 'calc w=1/[\s^2^(Fo^2^)+(0.0605P)^2^+0.0476P] where P=(Fo^2^+2Fc^2^)/3'
_refine_ls_weighting_scheme calc
_refine_ls_wR_factor_gt 0.0887
_refine_ls_wR_factor_ref 0.0901
_reflns_number_gt 2740
_reflns_number_total 2839
_reflns_threshold_expression I>2\s(I)
_cod_data_source_file ja201237j_si_003.cif
_cod_data_source_block cha200
_cod_database_code 4106232

loop_
_symmetry_equiv_pos_as_xyz
'x, y, z'
'-x, y+1/2, -z'

loop_
_atom_site_label
_atom_site_type_symbol
_atom_site_fract_x
_atom_site_fract_y
_atom_site_fract_z
_atom_site_U_iso_or_equiv
_atom_site_adp_type
_atom_site_occupancy
_atom_site_symmetry_multiplicity
_atom_site_calc_flag
_atom_site_refinement_flags
C1 C 0.67993(17) 0.8257(3) 0.26264(8) 0.0278(3) Uani 1 1 d .
C2 C 0.58637(18) 0.7609(3) 0.33484(8) 0.0297(3) Uani 1 1 d .
H2 H 0.4690 0.8231 0.3347 0.036 Uiso 1 1 calc R
C3 C 0.61378(19) 0.5744(3) 0.27494(9) 0.0321(3) Uani 1 1 d .
H3A H 0.5156 0.5225 0.2430 0.039 Uiso 1 1 calc R
H3B H 0.6964 0.4468 0.2871 0.039 Uiso 1 1 calc R
C4 C 0.86168(18) 0.8863(3) 0.27216(8) 0.0276(3) Uani 1 1 d .
O4 O 0.91070(13) 1.0896(2) 0.27606(7) 0.0370(3) Uani 1 1 d .
O5 O 0.96086(13) 0.6946(2) 0.27602(6) 0.0313(3) Uani 1 1 d .
C5 C 1.13779(19) 0.7452(3) 0.28505(9) 0.0362(4) Uani 1 1 d .
H5A H 1.1740 0.8385 0.2411 0.054 Uiso 1 1 calc R
H5B H 1.2004 0.5946 0.2879 0.054 Uiso 1 1 calc R
H5C H 1.1589 0.8368 0.3323 0.054 Uiso 1 1 calc R
C11 C 0.58609(17) 0.9738(3) 0.20270(8) 0.0289(3) Uani 1 1 d .
O11 O 0.45259(12) 1.0693(2) 0.21559(6) 0.0372(3) Uani 1 1 d .
C12 C 0.65861(17) 0.9849(3) 0.12543(8) 0.0287(3) Uani 1 1 d .
C13 C 0.61015(18) 1.1692(3) 0.07466(8) 0.0308(3) Uani 1 1 d .
H13 H 0.5377 1.2921 0.0912 0.037 Uiso 1 1 calc R
C14 C 0.66704(19) 1.1728(3) 0.00085(9) 0.0323(4) Uani 1 1 d .
H14 H 0.6361 1.3005 -0.0327 0.039 Uiso 1 1 calc R
C15 C 0.77018(18) 0.9891(3) -0.02483(8) 0.0303(3) Uani 1 1 d .
C16 C 0.82028(19) 0.8063(3) 0.02500(8) 0.0313(3) Uani 1 1 d .
H16 H 0.8916 0.6824 0.0081 0.038 Uiso 1 1 calc R
C17 C 0.76498(19) 0.8066(3) 0.09982(8) 0.0304(3) Uani 1 1 d .
H17 H 0.8004 0.6830 0.1340 0.037 Uiso 1 1 calc R
O15 O 0.81517(14) 1.0041(2) -0.09913(6) 0.0379(3) Uani 1 1 d .
C18 C 0.9087(2) 0.8079(3) -0.12891(9) 0.0391(4) Uani 1 1 d .
H18A H 1.0149 0.7918 -0.0996 0.059 Uiso 1 1 calc R
H18B H 0.9312 0.8377 -0.1829 0.059 Uiso 1 1 calc R
H18C H 0.8438 0.6601 -0.1246 0.059 Uiso 1 1 calc R
C21 C 0.67088(18) 0.7568(3) 0.41284(8) 0.0292(3) Uani 1 1 d .
C22 C 0.77837(19) 0.5748(3) 0.43797(9) 0.0330(3) Uani 1 1 d .
H22 H 0.8045 0.4475 0.4044 0.040 Uiso 1 1 calc R
C23 C 0.84761(19) 0.5793(3) 0.51237(9) 0.0359(4) Uani 1 1 d .
H23 H 0.9213 0.4550 0.5291 0.043 Uiso 1 1 calc R
C24 C 0.8101(2) 0.7626(3) 0.56214(9) 0.0349(4) Uani 1 1 d .
H24 H 0.8568 0.7638 0.6130 0.042 Uiso 1 1 calc R
C25 C 0.70410(19) 0.9441(3) 0.53723(9) 0.0358(4) Uani 1 1 d .
H25 H 0.6785 1.0713 0.5710 0.043 Uiso 1 1 calc R
C26 C 0.63480(19) 0.9414(3) 0.46312(9) 0.0327(4) Uani 1 1 d .
H26 H 0.5620 1.0669 0.4466 0.039 Uiso 1 1 calc R

loop_
_atom_site_aniso_label
_atom_site_aniso_U_11
_atom_site_aniso_U_22
_atom_site_aniso_U_33
_atom_site_aniso_U_23
_atom_site_aniso_U_13
_atom_site_aniso_U_12
C1 0.0232(7) 0.0280(8) 0.0321(6) -0.0009(6) 0.0005(5) 0.0001(6)
C2 0.0252(7) 0.0281(8) 0.0357(7) 0.0004(6) 0.0027(5) -0.0019(6)
C3 0.0296(7) 0.0287(8) 0.0380(7) -0.0007(6) -0.0003(6) -0.0052(7)
C4 0.0276(7) 0.0297(8) 0.0254(6) 0.0006(6) -0.0001(5) -0.0004(6)
O4 0.0299(5) 0.0305(6) 0.0503(6) 0.0017(5) -0.0033(5) -0.0041(5)
O5 0.0247(5) 0.0315(6) 0.0376(5) 0.0008(5) -0.0002(4) 0.0017(4)
C5 0.0238(7) 0.0447(10) 0.0397(8) -0.0008(7) -0.0032(6) 0.0029(7)
C11 0.0236(6) 0.0256(8) 0.0372(7) -0.0015(6) -0.0039(5) -0.0007(6)
O11 0.0263(5) 0.0387(7) 0.0464(6) 0.0023(5) 0.0005(4) 0.0047(5)
C12 0.0244(6) 0.0282(8) 0.0330(7) -0.0017(6) -0.0062(5) -0.0022(6)
C13 0.0257(7) 0.0289(8) 0.0372(7) -0.0033(6) -0.0070(6) 0.0026(6)
C14 0.0329(8) 0.0286(8) 0.0348(7) 0.0022(6) -0.0096(6) 0.0013(6)
C15 0.0289(7) 0.0302(8) 0.0312(6) -0.0021(6) -0.0052(5) -0.0019(6)
C16 0.0301(7) 0.0307(8) 0.0328(7) -0.0021(6) -0.0041(6) 0.0024(6)
C17 0.0306(7) 0.0278(8) 0.0325(7) 0.0023(6) -0.0048(6) 0.0022(6)
O15 0.0443(6) 0.0388(7) 0.0304(5) 0.0003(5) -0.0021(4) 0.0056(5)
C18 0.0451(9) 0.0410(10) 0.0312(7) -0.0027(7) 0.0004(6) 0.0046(8)
C21 0.0245(7) 0.0293(8) 0.0342(7) 0.0026(6) 0.0058(5) -0.0031(6)
C22 0.0336(7) 0.0286(8) 0.0374(7) 0.0008(6) 0.0081(6) 0.0025(6)
C23 0.0343(8) 0.0335(9) 0.0402(8) 0.0075(7) 0.0055(6) 0.0054(7)
C24 0.0321(7) 0.0376(10) 0.0350(7) 0.0031(7) 0.0029(6) -0.0023(7)
C25 0.0324(8) 0.0352(10) 0.0397(8) -0.0056(7) 0.0021(6) 0.0019(7)
C26 0.0293(7) 0.0284(9) 0.0405(8) -0.0013(6) 0.0011(6) 0.0023(6)

loop_
_atom_type_symbol
_atom_type_description
_atom_type_scat_dispersion_real
_atom_type_scat_dispersion_imag
_atom_type_scat_source
C C 0.0181 0.0091 'International Tables Vol C Tables 4.2.6.8 and 6.1.1.4'
H H 0.0000 0.0000 'International Tables Vol C Tables 4.2.6.8 and 6.1.1.4'
O O 0.0492 0.0322 'International Tables Vol C Tables 4.2.6.8 and 6.1.1.4'

loop_
_geom_angle_atom_site_label_1
_geom_angle_atom_site_label_2
_geom_angle_atom_site_label_3
_geom_angle
_geom_angle_publ_flag
C4 C1 C11 114.16(13) y
C4 C1 C3 122.36(13) y
C11 C1 C3 115.94(12) y
C4 C1 C2 117.56(12) y
C11 C1 C2 117.01(12) y
C3 C1 C2 58.82(10) y
C3 C2 C21 123.43(13) y
C3 C2 C1 60.23(10) y
C21 C2 C1 122.23(12) y
C3 C2 H2 113.6 ?
C21 C2 H2 113.6 ?
C1 C2 H2 113.6 ?
C2 C3 C1 60.96(10) y
C2 C3 H3A 117.7 ?
C1 C3 H3A 117.7 ?
C2 C3 H3B 117.7 ?
C1 C3 H3B 117.7 ?
H3A C3 H3B 114.8 ?
O4 C4 O5 124.38(14) y
O4 C4 C1 122.23(14) y
O5 C4 C1 113.39(13) y
C4 O5 C5 115.19(13) y
O5 C5 H5A 109.5 ?
O5 C5 H5B 109.5 ?
H5A C5 H5B 109.5 ?
O5 C5 H5C 109.5 ?
H5A C5 H5C 109.5 ?
H5B C5 H5C 109.5 ?
O11 C11 C12 121.28(13) y
O11 C11 C1 121.85(14) y
C12 C11 C1 116.75(12) y
C17 C12 C13 118.72(14) y
C17 C12 C11 121.47(14) y
C13 C12 C11 119.65(14) y
C14 C13 C12 120.44(15) y
C14 C13 H13 119.8 ?
C12 C13 H13 119.8 ?
C13 C14 C15 120.25(14) y
C13 C14 H14 119.9 ?
C15 C14 H14 119.9 ?
O15 C15 C16 124.12(14) y
O15 C15 C14 115.95(14) y
C16 C15 C14 119.93(14) y
C15 C16 C17 119.39(15) y
C15 C16 H16 120.3 ?
C17 C16 H16 120.3 ?
C16 C17 C12 121.22(14) y
C16 C17 H17 119.4 ?
C12 C17 H17 119.4 ?
C15 O15 C18 117.14(13) y
O15 C18 H18A 109.5 ?
O15 C18 H18B 109.5 ?
H18A C18 H18B 109.5 ?
O15 C18 H18C 109.5 ?
H18A C18 H18C 109.5 ?
H18B C18 H18C 109.5 ?
C26 C21 C22 118.86(14) y
C26 C21 C2 117.68(13) y
C22 C21 C2 123.43(14) y
C21 C22 C23 120.07(16) y
C21 C22 H22 120 ?
C23 C22 H22 120 ?
C24 C23 C22 120.68(15) y
C24 C23 H23 119.7 ?
C22 C23 H23 119.7 ?
C25 C24 C23 119.38(14) y
C25 C24 H24 120.3 ?
C23 C24 H24 120.3 ?
C24 C25 C26 120.33(15) y
C24 C25 H25 119.8 ?
C26 C25 H25 119.8 ?
C25 C26 C21 120.68(14) y
C25 C26 H26 119.7 ?
C21 C26 H26 119.7 ?

loop_
_geom_bond_atom_site_label_1
_geom_bond_atom_site_label_2
_geom_bond_distance
_geom_bond_publ_flag
C1 C4 1.495(2) y
C1 C11 1.5124(19) y
C1 C3 1.519(2) y
C1 C2 1.530(2) y
C2 C3 1.498(2) y
C2 C21 1.498(2) y
C2 H2 1 ?
C3 H3a 0.99 ?
C3 H3b 0.99 ?
C4 O4 1.203(2) y
C4 O5 1.3334(19) y
O5 C5 1.4452(18) y
C5 H5a 0.98 ?
C5 H5b 0.98 ?
C5 H5c 0.98 ?
C11 O11 1.2207(18) y
C11 C12 1.487(2) y
C12 C17 1.393(2) y
C12 C13 1.404(2) y
C13 C14 1.380(2) y
C13 H13 0.95 ?
C14 C15 1.400(2) y
C14 H14 0.95 ?
C15 O15 1.3596(18) y
C15 C16 1.391(2) y
C16 C17 1.393(2) y
C16 H16 0.95 ?
C17 H17 0.95 ?
O15 C18 1.435(2) y
C18 H18a 0.98 ?
C18 H18b 0.98 ?
C18 H18c 0.98 ?
C21 C26 1.391(2) y
C21 C22 1.392(2) y
C22 C23 1.393(2) y
C22 H22 0.95 ?
C23 C24 1.383(2) y
C23 H23 0.95 ?
C24 C25 1.382(2) y
C24 H24 0.95 ?
C25 C26 1.389(2) y
C25 H25 0.95 ?
C26 H26 0.95 ?

loop_
_geom_torsion_atom_site_label_1
_geom_torsion_atom_site_label_2
_geom_torsion_atom_site_label_3
_geom_torsion_atom_site_label_4
_geom_torsion
_geom_torsion_publ_flag
C4 C1 C2 C3 -112.94(15) y
C11 C1 C2 C3 105.40(15) y
C4 C1 C2 C21 0.0(2) y
C11 C1 C2 C21 -141.68(14) y
C3 C1 C2 C21 112.93(16) y
C21 C2 C3 C1 -111.01(15) y
C4 C1 C3 C2 104.88(15) y
C11 C1 C3 C2 -107.21(14) y
C11 C1 C4 O4 45.2(2) y
C3 C1 C4 O4 -166.37(14) y
C2 C1 C4 O4 -97.51(18) y
C11 C1 C4 O5 -135.01(13) y
C3 C1 C4 O5 13.41(19) y
C2 C1 C4 O5 82.27(16) y
O4 C4 O5 C5 -0.4(2) y
C1 C4 O5 C5 179.85(12) y
C4 C1 C11 O11 -131.78(16) y
C3 C1 C11 O11 77.69(19) y
C2 C1 C11 O11 11.2(2) y
C4 C1 C11 C12 52.09(18) y
C3 C1 C11 C12 -98.44(16) y
C2 C1 C11 C12 -164.97(13) y
O11 C11 C12 C17 -152.64(15) y
C1 C11 C12 C17 23.5(2) y
O11 C11 C12 C13 22.7(2) y
C1 C11 C12 C13 -161.14(13) y
C17 C12 C13 C14 0.0(2) y
C11 C12 C13 C14 -175.44(13) y
C12 C13 C14 C15 1.7(2) y
C13 C14 C15 O15 177.86(13) y
C13 C14 C15 C16 -2.2(2) y
O15 C15 C16 C17 -179.15(14) y
C14 C15 C16 C17 0.9(2) y
C15 C16 C17 C12 0.9(2) y
C13 C12 C17 C16 -1.3(2) y
C11 C12 C17 C16 174.05(14) y
C16 C15 O15 C18 5.3(2) y
C14 C15 O15 C18 -174.74(13) y
C3 C2 C21 C26 179.83(14) y
C1 C2 C21 C26 106.52(17) y
C3 C2 C21 C22 -2.3(2) y
C1 C2 C21 C22 -75.6(2) y
C26 C21 C22 C23 0.1(2) y
C2 C21 C22 C23 -177.70(14) y
C21 C22 C23 C24 0.3(2) y
C22 C23 C24 C25 -0.6(3) y
C23 C24 C25 C26 0.5(2) y
C24 C25 C26 C21 -0.1(2) y
C22 C21 C26 C25 -0.2(2) y
C2 C21 C26 C25 177.69(14) y
